data_7035993
loop_
_publ_author_name
'M\"oller, Tobias'
'Wonneberger, Peter'
'S\'arosi, Menyh\'art B'
'Coburger, Peter'
'Hey-Hawkins, Evamarie'

_publ_section_title
;
 P-chiral 1-phosphanorbornenes: from asymmetric phospha-Diels-Alder
 reactions towards ligand design and functionalisation.
;
_journal_issue 5
_journal_name_full 'Dalton transactions (Cambridge, England : 2003)'
_journal_page_first 1904
_journal_page_last 1917
_journal_paper_doi 10.1039/c5dt02564h
_journal_volume 45
_journal_year 2016
_chemical_absolute_configuration rmad
_chemical_formula_sum 'C22 H29 B O P2 S'
_chemical_formula_weight 414.26
_chemical_name_systematic
;
 ?
;
_space_group_IT_number 19
_symmetry_cell_setting orthorhombic
_symmetry_space_group_name_Hall 'P 2ac 2ab'
_symmetry_space_group_name_H-M 'P 21 21 21'
_atom_sites_solution_hydrogens geom
_atom_sites_solution_primary direct
_atom_sites_solution_secondary difmap
_audit_conform_dict_location ftp://ftp.iucr.org/pub/cif_core.dic
_audit_conform_dict_name cif_core.dic
_audit_conform_dict_version 2.4
_audit_creation_date 2014-03-03T16:54:13-00:00
_audit_creation_method 'WinGX routine CIF_UPDATE'
_audit_update_record
;
2014-03-03 deposited with the CCDC.
2015-07-30 downloaded from the CCDC.
;
_cell_angle_alpha 90
_cell_angle_beta 90
_cell_angle_gamma 90
_cell_formula_units_Z 4
_cell_length_a 9.0643(3)
_cell_length_b 9.1050(2)
_cell_length_c 25.6653(9)
_cell_measurement_reflns_used 3592
_cell_measurement_temperature 130(2)
_cell_measurement_theta_max 31.542
_cell_measurement_theta_min 3.53
_cell_volume 2118.17(11)
_computing_cell_refinement
;
        CrysAlisPro, Agilent Technologies,
        Version 1.171.36.28 (release 01-02-2013 CrysAlis171 .NET)
        (compiled Feb  1 2013,16:14:44)
;
_computing_data_collection
;
        CrysAlisPro, Agilent Technologies,
        Version 1.171.36.28 (release 01-02-2013 CrysAlis171 .NET)
        (compiled Feb  1 2013,16:14:44)
;
_computing_data_reduction
;
        CrysAlisPro, Agilent Technologies,
        Version 1.171.36.28 (release 01-02-2013 CrysAlis171 .NET)
        (compiled Feb  1 2013,16:14:44)
;
_computing_structure_refinement 'SHELXL-97 (Sheldrick, 2008)'
_diffrn_ambient_temperature 130(2)
_diffrn_detector_area_resol_mean 16.356
_diffrn_measured_fraction_theta_full 0.997
_diffrn_measured_fraction_theta_max 0.997
_diffrn_measurement_device_type 'Xcalibur, Sapphire3, Gemini'
_diffrn_measurement_method '\w scans'
_diffrn_orient_matrix_UB_11 -0.0569414
_diffrn_orient_matrix_UB_12 0.0032209
_diffrn_orient_matrix_UB_13 -0.0189137
_diffrn_orient_matrix_UB_21 -0.0535709
_diffrn_orient_matrix_UB_22 0.0011795
_diffrn_orient_matrix_UB_23 0.0201426
_diffrn_orient_matrix_UB_31 0.0031692
_diffrn_orient_matrix_UB_32 0.077839
_diffrn_orient_matrix_UB_33 0.0004807
_diffrn_radiation_monochromator graphite
_diffrn_radiation_type MoK\a
_diffrn_radiation_wavelength 0.71073
_diffrn_reflns_av_R_equivalents 0.057
_diffrn_reflns_av_unetI/netI 0.0779
_diffrn_reflns_limit_h_max 11
_diffrn_reflns_limit_h_min -11
_diffrn_reflns_limit_k_max 11
_diffrn_reflns_limit_k_min -11
_diffrn_reflns_limit_l_max 31
_diffrn_reflns_limit_l_min -15
_diffrn_reflns_number 12042
_diffrn_reflns_theta_full 26.37
_diffrn_reflns_theta_max 26.37
_diffrn_reflns_theta_min 3.17
_exptl_absorpt_coefficient_mu 0.314
_exptl_absorpt_correction_T_max 1
_exptl_absorpt_correction_T_min 0.95707
_exptl_absorpt_correction_type multi-scan
_exptl_absorpt_process_details
;
        CrysAlisPro, Agilent Technologies,
        Version 1.171.36.28 (release 01-02-2013 CrysAlis171 .NET)
        (compiled Feb  1 2013,16:14:44)
        Empirical absorption correction using spherical harmonics,
 implemented in SCALE3 ABSPACK scaling algorithm.
;
_exptl_crystal_density_diffrn 1.299
_exptl_crystal_density_method 'not measured'
_exptl_crystal_F_000 880
_exptl_crystal_size_max 0.2
_exptl_crystal_size_mid 0.15
_exptl_crystal_size_min 0.1
_refine_diff_density_max 0.332
_refine_diff_density_min -0.318
_refine_diff_density_rms 0.057
_refine_ls_abs_structure_details 'Flack H D (1983), Acta Cryst. A39, 876-881'
_refine_ls_abs_structure_Flack -0.01(10)
_refine_ls_extinction_method none
_refine_ls_goodness_of_fit_ref 0.865
_refine_ls_hydrogen_treatment mixed
_refine_ls_matrix_type full
_refine_ls_number_parameters 258
_refine_ls_number_reflns 4316
_refine_ls_number_restraints 0
_refine_ls_restrained_S_all 0.865
_refine_ls_R_factor_all 0.0657
_refine_ls_R_factor_gt 0.044
_refine_ls_shift/su_max 0
_refine_ls_shift/su_mean 0
_refine_ls_structure_factor_coef Fsqd
_refine_ls_weighting_details 'calc w=1/[\s^2^(Fo^2^)+(0.0545P)^2^+0.8961P] where P=(Fo^2^+2Fc^2^)/3'
_refine_ls_weighting_scheme calc
_refine_ls_wR_factor_gt 0.0872
_refine_ls_wR_factor_ref 0.0979
_reflns_number_gt 3478
_reflns_number_total 4316
_reflns_threshold_expression >2\s(I)
_cod_data_source_file c5dt02564h2.cif
_cod_data_source_block x1930
_cod_depositor_comments 'Adding full bibliography for 7035986--7035994.cif.'
_cod_database_code 7035993

loop_
_symmetry_equiv_pos_as_xyz
'x, y, z'
'-x+1/2, -y, z+1/2'
'x+1/2, -y+1/2, -z'
'-x, y+1/2, -z+1/2'

loop_
_atom_site_label
_atom_site_type_symbol
_atom_site_fract_x
_atom_site_fract_y
_atom_site_fract_z
_atom_site_U_iso_or_equiv
_atom_site_adp_type
_atom_site_occupancy
_atom_site_symmetry_multiplicity
_atom_site_calc_flag
_atom_site_refinement_flags
P1 P 0.23999(9) 0.33192(8) 0.22021(3) 0.01387(17) Uani 1 1 d .
P2 P 0.32445(8) 0.52520(8) 0.37489(3) 0.01362(17) Uani 1 1 d .
S1 S 0.25534(10) 0.12545(7) 0.23872(3) 0.02215(19) Uani 1 1 d .
O1 O 0.3857(2) 0.6820(2) 0.18311(9) 0.0188(5) Uani 1 1 d .
C6 C 0.0861(3) 0.4158(3) 0.18676(14) 0.0165(7) Uani 1 1 d .
H6A H 0.072 0.3761 0.1512 0.02 Uiso 1 1 calc R
H6B H -0.007 0.4085 0.2067 0.02 Uiso 1 1 calc R
C4 C 0.3050(3) 0.5624(3) 0.16064(13) 0.0163(7) Uani 1 1 d .
C9 C 0.0498(3) 0.6871(4) 0.16302(14) 0.0209(7) Uani 1 1 d .
H9A H 0.0292 0.6621 0.1266 0.031 Uiso 1 1 calc R
H9B H 0.0984 0.7831 0.1646 0.031 Uiso 1 1 calc R
H9C H -0.043 0.6908 0.1826 0.031 Uiso 1 1 calc R
C2 C 0.1967(3) 0.6119(3) 0.24314(13) 0.0149(7) Uani 1 1 d .
H2 H 0.1147 0.6649 0.2611 0.018 Uiso 1 1 calc R
C18 C 0.5107(4) 0.6825(3) 0.43946(12) 0.0191(7) Uani 1 1 d .
H18 H 0.4235 0.7319 0.4502 0.023 Uiso 1 1 calc R
C17 C 0.5022(3) 0.5687(3) 0.40350(12) 0.0147(7) Uani 1 1 d .
C3 C 0.1496(3) 0.5719(3) 0.18656(13) 0.0145(7) Uani 1 1 d .
C22 C 0.6299(3) 0.4970(3) 0.38859(13) 0.0188(7) Uani 1 1 d .
H22 H 0.6248 0.4176 0.3647 0.023 Uiso 1 1 calc R
C8 C 0.3657(3) 0.4603(3) 0.30945(12) 0.0151(6) Uani 1 1 d .
H8A H 0.4457 0.5213 0.2946 0.018 Uiso 1 1 calc R
H8B H 0.4021 0.3579 0.3115 0.018 Uiso 1 1 calc R
C19 C 0.6459(4) 0.7241(4) 0.45952(14) 0.0227(8) Uani 1 1 d .
H19 H 0.6507 0.8011 0.4844 0.027 Uiso 1 1 calc R
C7 C 0.3247(4) 0.7168(3) 0.23331(13) 0.0189(7) Uani 1 1 d .
H7A H 0.2894 0.8196 0.2338 0.023 Uiso 1 1 calc R
H7B H 0.4007 0.705 0.2607 0.023 Uiso 1 1 calc R
C1 C 0.2327(3) 0.4653(3) 0.27292(11) 0.0119(6) Uani 1 1 d .
H1 H 0.1439 0.4408 0.2944 0.014 Uiso 1 1 calc R
C16 C 0.1414(4) 0.3882(4) 0.44651(13) 0.0230(8) Uani 1 1 d .
H16 H 0.1031 0.4841 0.452 0.028 Uiso 1 1 calc R
C10 C 0.3067(4) 0.5815(4) 0.10195(13) 0.0216(7) Uani 1 1 d .
H10A H 0.2777 0.6822 0.0931 0.032 Uiso 1 1 calc R
H10B H 0.2372 0.5123 0.0861 0.032 Uiso 1 1 calc R
H10C H 0.4063 0.5623 0.0887 0.032 Uiso 1 1 calc R
C12 C 0.3064(4) 0.2257(4) 0.40195(14) 0.0231(8) Uani 1 1 d .
H12 H 0.3822 0.2086 0.3771 0.028 Uiso 1 1 calc R
C11 C 0.2523(4) 0.3673(3) 0.40992(11) 0.0164(6) Uani 1 1 d .
C5 C 0.3744(3) 0.4133(3) 0.17689(13) 0.0168(7) Uani 1 1 d .
H5A H 0.4696 0.4286 0.195 0.02 Uiso 1 1 calc R
H5B H 0.3911 0.35 0.1461 0.02 Uiso 1 1 calc R
C15 C 0.0857(4) 0.2725(4) 0.47495(14) 0.0283(9) Uani 1 1 d .
H15 H 0.0104 0.2888 0.5 0.034 Uiso 1 1 calc R
C21 C 0.7654(4) 0.5405(4) 0.40839(13) 0.0249(7) Uani 1 1 d .
H21 H 0.8529 0.4917 0.3976 0.03 Uiso 1 1 calc R
C14 C 0.1401(4) 0.1328(4) 0.46677(15) 0.0285(8) Uani 1 1 d .
H14 H 0.1023 0.0525 0.4863 0.034 Uiso 1 1 calc R
C20 C 0.7734(4) 0.6553(4) 0.44389(13) 0.0247(8) Uani 1 1 d .
H20 H 0.8661 0.6859 0.4573 0.03 Uiso 1 1 calc R
C13 C 0.2483(4) 0.1102(3) 0.43060(15) 0.0312(8) Uani 1 1 d .
H13 H 0.2845 0.0136 0.425 0.037 Uiso 1 1 calc R
B1 B 0.1915(4) 0.6895(4) 0.37604(17) 0.0206(8) Uani 1 1 d .
H23 H 0.243(3) 0.777(3) 0.3519(11) 0.011(7) Uiso 1 1 d .
H24 H 0.171(3) 0.732(3) 0.4186(13) 0.021(9) Uiso 1 1 d .
H25 H 0.089(4) 0.646(3) 0.3601(13) 0.019(9) Uiso 1 1 d .

loop_
_atom_site_aniso_label
_atom_site_aniso_U_11
_atom_site_aniso_U_22
_atom_site_aniso_U_33
_atom_site_aniso_U_23
_atom_site_aniso_U_13
_atom_site_aniso_U_12
P1 0.0153(4) 0.0115(3) 0.0147(4) -0.0012(3) 0.0013(4) -0.0011(3)
P2 0.0145(4) 0.0143(3) 0.0121(4) 0.0002(3) 0.0001(3) 0.0017(3)
S1 0.0276(4) 0.0116(3) 0.0272(5) 0.0002(3) 0.0052(4) 0.0004(3)
O1 0.0186(11) 0.0210(11) 0.0169(12) -0.0028(11) -0.0006(9) -0.0068(9)
C6 0.0168(15) 0.0170(15) 0.0156(18) -0.0020(14) 0.0002(14) -0.0024(12)
C4 0.0171(15) 0.0150(15) 0.0167(17) 0.0001(14) 0.0000(14) -0.0040(11)
C9 0.0173(16) 0.0259(18) 0.0196(18) 0.0012(16) -0.0023(14) 0.0044(13)
C2 0.0166(14) 0.0116(14) 0.0164(17) -0.0016(13) -0.0016(13) 0.0033(11)
C18 0.0261(17) 0.0185(16) 0.0127(17) -0.0007(15) 0.0000(14) -0.0004(13)
C17 0.0177(15) 0.0147(15) 0.0117(17) 0.0014(13) 0.0005(14) -0.0026(11)
C3 0.0154(15) 0.0142(14) 0.0138(17) -0.0020(13) -0.0007(13) -0.0006(11)
C22 0.0196(15) 0.0209(16) 0.0159(17) -0.0018(14) -0.0013(13) 0.0001(12)
C8 0.0158(14) 0.0127(13) 0.0167(17) -0.0011(14) 0.0014(13) 0.0006(12)
C19 0.0339(19) 0.0202(15) 0.0140(18) -0.0037(15) -0.0040(15) -0.0029(15)
C7 0.0266(16) 0.0145(14) 0.0155(18) -0.0015(14) -0.0014(15) -0.0040(13)
C1 0.0128(13) 0.0127(12) 0.0101(15) 0.0024(12) 0.0026(12) 0.0002(12)
C16 0.0277(18) 0.0264(18) 0.0150(18) -0.0033(15) -0.0022(14) -0.0067(15)
C10 0.0241(17) 0.0227(15) 0.0179(18) 0.0045(15) 0.0022(15) -0.0015(13)
C12 0.0197(15) 0.0214(15) 0.028(2) 0.0071(16) 0.0005(16) -0.0002(13)
C11 0.0164(14) 0.0202(14) 0.0127(15) 0.0029(13) -0.0017(15) -0.0026(14)
C5 0.0164(15) 0.0195(15) 0.0144(18) -0.0015(14) 0.0015(13) -0.0007(12)
C15 0.0277(19) 0.044(2) 0.013(2) 0.0011(17) 0.0018(15) -0.0120(16)
C21 0.0179(15) 0.0335(17) 0.0235(18) -0.0042(15) -0.0013(15) 0.0013(15)
C14 0.0286(19) 0.0336(19) 0.023(2) 0.0145(17) -0.0062(16) -0.0111(15)
C20 0.0221(18) 0.0298(17) 0.0222(18) -0.0002(16) -0.0072(14) -0.0062(14)
C13 0.0259(17) 0.0228(16) 0.045(2) 0.0133(17) -0.007(2) -0.0006(17)
B1 0.0199(17) 0.0172(16) 0.025(2) -0.0007(19) -0.0003(17) 0.0088(14)

loop_
_atom_type_symbol
_atom_type_description
_atom_type_scat_dispersion_real
_atom_type_scat_dispersion_imag
_atom_type_scat_source
S S 0.1246 0.1234 'International Tables Vol C Tables 4.2.6.8 and 6.1.1.4'
P P 0.1023 0.0942 'International Tables Vol C Tables 4.2.6.8 and 6.1.1.4'
O O 0.0106 0.006 'International Tables Vol C Tables 4.2.6.8 and 6.1.1.4'
C C 0.0033 0.0016 'International Tables Vol C Tables 4.2.6.8 and 6.1.1.4'
B B 0.0013 0.0007 'International Tables Vol C Tables 4.2.6.8 and 6.1.1.4'
H H 0 0 'International Tables Vol C Tables 4.2.6.8 and 6.1.1.4'

loop_
_geom_angle_atom_site_label_1
_geom_angle_atom_site_label_2
_geom_angle_atom_site_label_3
_geom_angle
C6 P1 C5 93.14(15)
C6 P1 C1 92.46(14)
C5 P1 C1 102.02(14)
C6 P1 S1 125.45(11)
C5 P1 S1 119.89(11)
C1 P1 S1 117.81(10)
C17 P2 C11 106.97(14)
C17 P2 C8 105.19(14)
C11 P2 C8 105.89(14)
C17 P2 B1 112.40(16)
C11 P2 B1 112.49(16)
C8 P2 B1 113.33(16)
C4 O1 C7 109.4(2)
C3 C6 P1 95.94(19)
C3 C6 H6A 112.6
P1 C6 H6A 112.6
C3 C6 H6B 112.6
P1 C6 H6B 112.6
H6A C6 H6B 110.1
O1 C4 C10 107.9(3)
O1 C4 C5 110.5(2)
C10 C4 C5 111.3(3)
O1 C4 C3 104.3(2)
C10 C4 C3 115.2(3)
C5 C4 C3 107.4(2)
C3 C9 H9A 109.5
C3 C9 H9B 109.5
H9A C9 H9B 109.5
C3 C9 H9C 109.5
H9A C9 H9C 109.5
H9B C9 H9C 109.5
C7 C2 C3 101.6(2)
C7 C2 C1 117.0(2)
C3 C2 C1 108.2(2)
C7 C2 H2 109.9
C3 C2 H2 109.9
C1 C2 H2 109.9
C19 C18 C17 120.1(3)
C19 C18 H18 120
C17 C18 H18 120
C22 C17 C18 119.3(3)
C22 C17 P2 121.9(2)
C18 C17 P2 118.7(2)
C9 C3 C6 114.8(3)
C9 C3 C2 112.0(2)
C6 C3 C2 108.5(3)
C9 C3 C4 114.1(3)
C6 C3 C4 106.8(2)
C2 C3 C4 99.4(2)
C21 C22 C17 120.3(3)
C21 C22 H22 119.8
C17 C22 H22 119.8
C1 C8 P2 113.2(2)
C1 C8 H8A 108.9
P2 C8 H8A 108.9
C1 C8 H8B 108.9
P2 C8 H8B 108.9
H8A C8 H8B 107.7
C18 C19 C20 120.8(3)
C18 C19 H19 119.6
C20 C19 H19 119.6
O1 C7 C2 107.6(2)
O1 C7 H7A 110.2
C2 C7 H7A 110.2
O1 C7 H7B 110.2
C2 C7 H7B 110.2
H7A C7 H7B 108.5
C8 C1 C2 119.2(2)
C8 C1 P1 114.0(2)
C2 C1 P1 102.29(19)
C8 C1 H1 106.9
C2 C1 H1 106.9
P1 C1 H1 106.9
C15 C16 C11 121.3(3)
C15 C16 H16 119.4
C11 C16 H16 119.4
C4 C10 H10A 109.5
C4 C10 H10B 109.5
H10A C10 H10B 109.5
C4 C10 H10C 109.5
H10A C10 H10C 109.5
H10B C10 H10C 109.5
C13 C12 C11 119.3(3)
C13 C12 H12 120.3
C11 C12 H12 120.3
C16 C11 C12 118.7(3)
C16 C11 P2 119.1(2)
C12 C11 P2 122.2(3)
C4 C5 P1 104.5(2)
C4 C5 H5A 110.8
P1 C5 H5A 110.8
C4 C5 H5B 110.8
P1 C5 H5B 110.8
H5A C5 H5B 108.9
C16 C15 C14 119.6(3)
C16 C15 H15 120.2
C14 C15 H15 120.2
C22 C21 C20 120.1(3)
C22 C21 H21 119.9
C20 C21 H21 119.9
C13 C14 C15 119.9(3)
C13 C14 H14 120
C15 C14 H14 120
C19 C20 C21 119.4(3)
C19 C20 H20 120.3
C21 C20 H20 120.3
C14 C13 C12 121.2(3)
C14 C13 H13 119.4
C12 C13 H13 119.4
P2 B1 H23 106.5(15)
P2 B1 H24 111.7(16)
H23 B1 H24 110(2)
P2 B1 H25 104.5(16)
H23 B1 H25 114(2)
H24 B1 H25 110(2)

loop_
_geom_bond_atom_site_label_1
_geom_bond_atom_site_label_2
_geom_bond_distance
P1 C6 1.807(3)
P1 C5 1.808(3)
P1 C1 1.819(3)
P1 S1 1.9440(10)
P2 C17 1.815(3)
P2 C11 1.817(3)
P2 C8 1.819(3)
P2 B1 1.921(3)
O1 C4 1.432(3)
O1 C7 1.437(4)
C6 C3 1.533(4)
C6 H6A 0.99
C6 H6B 0.99
C4 C10 1.516(5)
C4 C5 1.553(4)
C4 C3 1.560(4)
C9 C3 1.511(4)
C9 H9A 0.98
C9 H9B 0.98
C9 H9C 0.98
C2 C7 1.524(4)
C2 C3 1.557(4)
C2 C1 1.572(4)
C2 H2 1
C18 C19 1.382(4)
C18 C17 1.390(4)
C18 H18 0.95
C17 C22 1.383(4)
C22 C21 1.387(4)
C22 H22 0.95
C8 C1 1.528(4)
C8 H8A 0.99
C8 H8B 0.99
C19 C20 1.375(5)
C19 H19 0.95
C7 H7A 0.99
C7 H7B 0.99
C1 H1 1
C16 C15 1.377(5)
C16 C11 1.389(5)
C16 H16 0.95
C10 H10A 0.98
C10 H10B 0.98
C10 H10C 0.98
C12 C13 1.387(4)
C12 C11 1.394(4)
C12 H12 0.95
C5 H5A 0.99
C5 H5B 0.99
C15 C14 1.380(5)
C15 H15 0.95
C21 C20 1.388(4)
C21 H21 0.95
C14 C13 1.366(5)
C14 H14 0.95
C20 H20 0.95
C13 H13 0.95
B1 H23 1.11(3)
B1 H24 1.18(3)
B1 H25 1.09(3)

loop_
_geom_torsion_atom_site_label_1
_geom_torsion_atom_site_label_2
_geom_torsion_atom_site_label_3
_geom_torsion_atom_site_label_4
_geom_torsion
C5 P1 C6 C3 -49.8(2)
C1 P1 C6 C3 52.3(2)
S1 P1 C6 C3 179.49(15)
C7 O1 C4 C10 148.7(3)
C7 O1 C4 C5 -89.4(3)
C7 O1 C4 C3 25.7(3)
C19 C18 C17 C22 0.6(5)
C19 C18 C17 P2 -176.1(2)
C11 P2 C17 C22 83.7(3)
C8 P2 C17 C22 -28.6(3)
B1 P2 C17 C22 -152.4(3)
C11 P2 C17 C18 -99.7(3)
C8 P2 C17 C18 148.0(2)
B1 P2 C17 C18 24.2(3)
P1 C6 C3 C9 -177.5(2)
P1 C6 C3 C2 -51.4(2)
P1 C6 C3 C4 54.9(3)
C7 C2 C3 C9 -82.4(3)
C1 C2 C3 C9 153.9(3)
C7 C2 C3 C6 149.9(2)
C1 C2 C3 C6 26.1(3)
C7 C2 C3 C4 38.5(3)
C1 C2 C3 C4 -85.3(3)
O1 C4 C3 C9 79.4(3)
C10 C4 C3 C9 -38.7(4)
C5 C4 C3 C9 -163.3(3)
O1 C4 C3 C6 -152.5(3)
C10 C4 C3 C6 89.3(3)
C5 C4 C3 C6 -35.3(3)
O1 C4 C3 C2 -39.9(3)
C10 C4 C3 C2 -158.0(2)
C5 C4 C3 C2 77.4(3)
C18 C17 C22 C21 -1.5(5)
P2 C17 C22 C21 175.1(3)
C17 P2 C8 C1 -161.1(2)
C11 P2 C8 C1 85.8(2)
B1 P2 C8 C1 -38.0(3)
C17 C18 C19 C20 0.8(5)
C4 O1 C7 C2 0.0(3)
C3 C2 C7 O1 -25.4(3)
C1 C2 C7 O1 92.1(3)
P2 C8 C1 C2 85.6(3)
P2 C8 C1 P1 -153.37(15)
C7 C2 C1 C8 25.5(4)
C3 C2 C1 C8 139.4(3)
C7 C2 C1 P1 -101.3(3)
C3 C2 C1 P1 12.6(3)
C6 P1 C1 C8 -169.0(2)
C5 P1 C1 C8 -75.3(2)
S1 P1 C1 C8 58.2(2)
C6 P1 C1 C2 -39.0(2)
C5 P1 C1 C2 54.8(2)
S1 P1 C1 C2 -171.74(14)
C15 C16 C11 C12 0.6(5)
C15 C16 C11 P2 -178.4(3)
C13 C12 C11 C16 0.0(5)
C13 C12 C11 P2 178.9(3)
C17 P2 C11 C16 103.7(3)
C8 P2 C11 C16 -144.5(3)
B1 P2 C11 C16 -20.2(3)
C17 P2 C11 C12 -75.2(3)
C8 P2 C11 C12 36.6(3)
B1 P2 C11 C12 160.9(3)
O1 C4 C5 P1 110.7(2)
C10 C4 C5 P1 -129.5(2)
C3 C4 C5 P1 -2.5(3)
C6 P1 C5 C4 31.6(2)
C1 P1 C5 C4 -61.6(2)
S1 P1 C5 C4 166.18(16)
C11 C16 C15 C14 -0.5(5)
C17 C22 C21 C20 0.8(5)
C16 C15 C14 C13 -0.1(5)
C18 C19 C20 C21 -1.4(5)
C22 C21 C20 C19 0.6(5)
C15 C14 C13 C12 0.6(6)
C11 C12 C13 C14 -0.6(5)
